data_7238882
loop_
_publ_author_name
'Dandia, Anshu'
'Jain, Anuj K.'
'Laxkar, Ashok K.'

_publ_section_title
;
 Synthesis and biological evaluation of highly functionalized dispiro
 heterocycles
;
_journal_issue 22
_journal_name_full 'RSC Advances'
_journal_page_first 8422
_journal_paper_doi 10.1039/c3ra00170a
_journal_volume 3
_journal_year 2013
_chemical_formula_moiety 'C31 H29 F2 N3 O2'
_chemical_formula_sum 'C31 H29 F2 N3 O2'
_chemical_formula_weight 513.57
_space_group_IT_number 14
_space_group_name_Hall '-P 2ybc'
_space_group_name_H-M_alt 'P 1 21/c 1'
_symmetry_cell_setting monoclinic
_symmetry_space_group_name_H-M 'P 1 21/c 1'
_atom_sites_solution_hydrogens geom
_atom_sites_solution_primary direct
_atom_sites_solution_secondary difmap
_audit_creation_method SHELXL-97
_cell_angle_alpha 90.00
_cell_angle_beta 103.768(6)
_cell_angle_gamma 90.00
_cell_formula_units_Z 8
_cell_length_a 10.7641(13)
_cell_length_b 31.164(4)
_cell_length_c 16.577(2)
_cell_measurement_reflns_used 8148
_cell_measurement_temperature 296(2)
_cell_measurement_theta_max 47.899
_cell_measurement_theta_min 4.662
_cell_volume 5401.0(12)
_computing_cell_refinement 'APEX2/SAINT (Bruker, 2004)'
_computing_data_collection 'APEX2 (Bruker, 2004)'
_computing_data_reduction 'SAINT/XPREP (Bruker, 2004)'
_computing_molecular_graphics 'ORTEP3 (Farrugia, 1997) and Mercury (Bruno et al., 2002)'
_computing_publication_material 'SHELXL-97 (Sheldrick, 1997)'
_computing_structure_refinement 'SHELXL-97 (Sheldrick, 1997)'
_computing_structure_solution 'SIR92 (Altornare et al., 1993)'
_diffrn_ambient_temperature 296(2)
_diffrn_measured_fraction_theta_full 0.980
_diffrn_measured_fraction_theta_max 0.980
_diffrn_measurement_device_type 'Bruker axs kappa apex2 CCD Diffractometer'
_diffrn_measurement_method '\w and \f scan'
_diffrn_radiation_monochromator graphite
_diffrn_radiation_source 'fine-focus sealed tube'
_diffrn_radiation_type MoK\a
_diffrn_radiation_wavelength 0.71073
_diffrn_reflns_av_R_equivalents 0.0622
_diffrn_reflns_av_sigmaI/netI 0.0647
_diffrn_reflns_limit_h_max 14
_diffrn_reflns_limit_h_min -14
_diffrn_reflns_limit_k_max 27
_diffrn_reflns_limit_k_min -41
_diffrn_reflns_limit_l_max 16
_diffrn_reflns_limit_l_min -21
_diffrn_reflns_number 48855
_diffrn_reflns_theta_full 28.38
_diffrn_reflns_theta_max 28.38
_diffrn_reflns_theta_min 1.31
_exptl_absorpt_coefficient_mu 0.089
_exptl_absorpt_correction_T_max 0.9781
_exptl_absorpt_correction_T_min 0.9695
_exptl_absorpt_correction_type multi-scan
_exptl_absorpt_process_details 'SADABS (Bruker, 1999)'
_exptl_crystal_colour colorless
_exptl_crystal_density_diffrn 1.263
_exptl_crystal_density_method 'not measured'
_exptl_crystal_description block
_exptl_crystal_F_000 2160
_exptl_crystal_size_max 0.35
_exptl_crystal_size_mid 0.30
_exptl_crystal_size_min 0.25
_refine_diff_density_max 0.346
_refine_diff_density_min -0.316
_refine_diff_density_rms 0.086
_refine_ls_extinction_coef 0.0106(8)
_refine_ls_extinction_expression Fc^*^=kFc[1+0.001xFc^2^\l^3^/sin(2\q)]^-1/4^
_refine_ls_extinction_method SHELXL
_refine_ls_goodness_of_fit_ref 0.986
_refine_ls_hydrogen_treatment constr
_refine_ls_matrix_type full
_refine_ls_number_parameters 692
_refine_ls_number_reflns 13267
_refine_ls_number_restraints 0
_refine_ls_restrained_S_all 0.986
_refine_ls_R_factor_all 0.1163
_refine_ls_R_factor_gt 0.0607
_refine_ls_shift/su_max 0.005
_refine_ls_shift/su_mean 0.000
_refine_ls_structure_factor_coef Fsqd
_refine_ls_weighting_details 'calc w=1/[\s^2^(Fo^2^)+(0.1182P)^2^+0.0000P] where P=(Fo^2^+2Fc^2^)/3'
_refine_ls_weighting_scheme calc
_refine_ls_wR_factor_gt 0.1647
_refine_ls_wR_factor_ref 0.2067
_reflns_number_gt 7264
_reflns_number_total 13267
_reflns_threshold_expression >2sigma(I)
_cod_data_source_file c3ra00170a.txt
_cod_data_source_block shelxl
_cod_original_cell_volume 5401.1(12)
_cod_original_sg_symbol_H-M P21/c
_cod_database_code 7238882

loop_
_symmetry_equiv_pos_as_xyz
'x, y, z'
'-x, y+1/2, -z+1/2'
'-x, -y, -z'
'x, -y-1/2, z-1/2'

loop_
_atom_site_label
_atom_site_type_symbol
_atom_site_fract_x
_atom_site_fract_y
_atom_site_fract_z
_atom_site_U_iso_or_equiv
_atom_site_adp_type
_atom_site_occupancy
_atom_site_symmetry_multiplicity
_atom_site_calc_flag
_atom_site_refinement_flags
F1 F 1.47033(18) 0.80152(7) 0.56951(14) 0.1247(7) Uani 1 1 d .
F2 F 0.27438(12) 0.63243(5) 0.44524(10) 0.0782(4) Uani 1 1 d .
F3 F -0.08877(16) 0.95232(8) 0.59954(14) 0.1351(8) Uani 1 1 d .
F4 F 0.92305(19) 1.14882(7) 0.46222(12) 0.1154(7) Uani 1 1 d .
O1 O 0.92700(14) 0.84576(5) 0.79511(9) 0.0561(4) Uani 1 1 d .
O2 O 1.01607(15) 0.67946(5) 0.71619(10) 0.0637(5) Uani 1 1 d .
O3 O 0.59990(15) 0.88812(5) 0.80930(10) 0.0603(4) Uani 1 1 d .
O4 O 0.50076(14) 1.06054(4) 0.78078(10) 0.0557(4) Uani 1 1 d .
N1 N 1.04651(16) 0.76447(6) 0.88299(10) 0.0524(4) Uani 1 1 d .
N2 N 0.75124(17) 0.80720(5) 0.80515(11) 0.0503(4) Uani 1 1 d .
H2 H 0.6985 0.8282 0.8023 0.060 Uiso 1 1 calc R
N3 N 0.83063(14) 0.79011(5) 0.63649(10) 0.0412(4) Uani 1 1 d .
N4 N 0.57079(17) 0.96688(6) 0.91738(11) 0.0516(4) Uani 1 1 d .
N5 N 0.79411(17) 0.92143(6) 0.82967(11) 0.0555(5) Uani 1 1 d .
H5 H 0.8386 0.8994 0.8228 0.067 Uiso 1 1 calc R
N6 N 0.59986(15) 0.95529(5) 0.66616(11) 0.0472(4) Uani 1 1 d .
C1 C 1.3942(2) 0.79015(11) 0.62071(19) 0.0785(8) Uani 1 1 d .
C2 C 1.3563(2) 0.82111(9) 0.66836(19) 0.0780(8) Uani 1 1 d .
H2A H 1.3834 0.8494 0.6667 0.094 Uiso 1 1 calc R
C3 C 1.2764(2) 0.80928(8) 0.71920(16) 0.0621(6) Uani 1 1 d .
H3 H 1.2488 0.8301 0.7512 0.074 Uiso 1 1 calc R
C4 C 1.23719(18) 0.76740(7) 0.72335(13) 0.0480(5) Uani 1 1 d .
C7 C 1.14894(18) 0.75383(6) 0.77751(12) 0.0462(5) Uani 1 1 d .
H5A H 1.1697 0.7239 0.7931 0.055 Uiso 1 1 calc R
C12 C 1.00273(17) 0.75525(6) 0.73510(11) 0.0392(4) Uani 1 1 d .
C14 C 0.95477(18) 0.71200(6) 0.69768(12) 0.0428(5) Uani 1 1 d .
C24 C 0.82746(18) 0.71155(6) 0.63709(12) 0.0413(4) Uani 1 1 d .
C25 C 0.7609(2) 0.67507(7) 0.63188(13) 0.0500(5) Uani 1 1 d .
H9 H 0.8018 0.6525 0.6642 0.060 Uiso 1 1 calc R
C26 C 0.6320(2) 0.66602(6) 0.58202(13) 0.0475(5) Uani 1 1 d .
C27 C 0.5498(2) 0.64218(7) 0.61676(14) 0.0603(6) Uani 1 1 d .
H11 H 0.5765 0.6331 0.6716 0.072 Uiso 1 1 calc R
C28 C 0.4285(2) 0.63165(7) 0.57139(15) 0.0635(6) Uani 1 1 d .
H12 H 0.3731 0.6161 0.5956 0.076 Uiso 1 1 calc R
C29 C 0.3918(2) 0.64437(7) 0.49111(14) 0.0556(6) Uani 1 1 d .
C8 C 1.1591(2) 0.77835(8) 0.85723(14) 0.0552(6) Uani 1 1 d .
H14A H 1.2366 0.7709 0.8982 0.066 Uiso 1 1 calc R
H14B H 1.1578 0.8091 0.8477 0.066 Uiso 1 1 calc R
C9 C 1.0272(3) 0.78546(10) 0.95817(15) 0.0759(8) Uani 1 1 d .
H15A H 1.0947 0.7773 1.0048 0.114 Uiso 1 1 calc R
H15B H 0.9464 0.7768 0.9678 0.114 Uiso 1 1 calc R
H15C H 1.0280 0.8160 0.9512 0.114 Uiso 1 1 calc R
C10 C 0.93820(18) 0.76656(6) 0.80989(12) 0.0414(4) Uani 1 1 d .
C16 C 0.82829(18) 0.73895(6) 0.82184(12) 0.0439(5) Uani 1 1 d .
C17 C 0.72094(19) 0.76439(7) 0.81632(12) 0.0464(5) Uani 1 1 d .
C11 C 0.8732(2) 0.81156(7) 0.79944(12) 0.0459(5) Uani 1 1 d .
C18 C 0.6061(2) 0.74704(8) 0.82436(14) 0.0612(6) Uani 1 1 d .
H20 H 0.5335 0.7640 0.8189 0.073 Uiso 1 1 calc R
C19 C 0.6029(2) 0.70391(9) 0.84064(15) 0.0676(7) Uani 1 1 d .
H21 H 0.5262 0.6918 0.8459 0.081 Uiso 1 1 calc R
C20 C 0.7095(2) 0.67756(8) 0.84962(14) 0.0595(6) Uani 1 1 d .
C22 C 0.7032(3) 0.63068(9) 0.86821(18) 0.0853(9) Uani 1 1 d .
H23A H 0.6540 0.6266 0.9089 0.128 Uiso 1 1 calc R
H23B H 0.7882 0.6198 0.8894 0.128 Uiso 1 1 calc R
H23C H 0.6634 0.6156 0.8183 0.128 Uiso 1 1 calc R
C21 C 0.8233(2) 0.69614(7) 0.84023(13) 0.0512(5) Uani 1 1 d .
H24 H 0.8964 0.6793 0.8465 0.061 Uiso 1 1 calc R
C23 C 0.77820(19) 0.75177(6) 0.59084(12) 0.0443(5) Uani 1 1 d .
H25A H 0.8004 0.7516 0.5375 0.053 Uiso 1 1 calc R
H25B H 0.6857 0.7524 0.5807 0.053 Uiso 1 1 calc R
C13 C 0.96846(17) 0.78752(6) 0.66418(12) 0.0419(4) Uani 1 1 d .
H26A H 1.0033 0.8155 0.6830 0.050 Uiso 1 1 calc R
H26B H 1.0047 0.7785 0.6186 0.050 Uiso 1 1 calc R
C15 C 0.7907(2) 0.82793(7) 0.58551(15) 0.0580(6) Uani 1 1 d .
H27A H 0.8198 0.8532 0.6174 0.087 Uiso 1 1 calc R
H27B H 0.6990 0.8284 0.5676 0.087 Uiso 1 1 calc R
H27C H 0.8268 0.8271 0.5379 0.087 Uiso 1 1 calc R
C31 C 0.5888(2) 0.67889(7) 0.49960(13) 0.0525(5) Uani 1 1 d .
H28 H 0.6420 0.6953 0.4751 0.063 Uiso 1 1 calc R
C30 C 0.4684(2) 0.66774(7) 0.45342(14) 0.0558(6) Uani 1 1 d .
H29 H 0.4408 0.6760 0.3981 0.067 Uiso 1 1 calc R
C5 C 1.2807(2) 0.73726(8) 0.67510(15) 0.0622(6) Uani 1 1 d .
H30 H 1.2563 0.7087 0.6773 0.075 Uiso 1 1 calc R
C6 C 1.3598(2) 0.74858(10) 0.62356(18) 0.0779(8) Uani 1 1 d .
H31 H 1.3885 0.7280 0.5916 0.093 Uiso 1 1 calc R
C49 C 0.0263(3) 0.95927(13) 0.6538(2) 0.0903(9) Uani 1 1 d .
C48 C 0.0755(3) 0.99927(12) 0.6592(2) 0.1043(11) Uani 1 1 d .
H33 H 0.0309 1.0215 0.6277 0.125 Uiso 1 1 calc R
C47 C 0.1931(3) 1.00657(10) 0.7125(2) 0.0854(9) Uani 1 1 d .
H34 H 0.2269 1.0342 0.7168 0.102 Uiso 1 1 calc R
C46 C 0.2620(2) 0.97437(7) 0.75930(15) 0.0550(6) Uani 1 1 d .
C45 C 0.39108(19) 0.98396(7) 0.81595(13) 0.0493(5) Uani 1 1 d .
H36 H 0.3859 1.0130 0.8376 0.059 Uiso 1 1 calc R
C42 C 0.50598(18) 0.98395(6) 0.77303(12) 0.0421(5) Uani 1 1 d .
C44 C 0.53582(18) 1.02937(6) 0.74832(12) 0.0425(4) Uani 1 1 d .
C39 C 0.60887(18) 1.03402(6) 0.68239(12) 0.0440(5) Uani 1 1 d .
C38 C 0.6509(2) 1.07369(7) 0.67186(13) 0.0509(5) Uani 1 1 d .
H40 H 0.6309 1.0940 0.7079 0.061 Uiso 1 1 calc R
C35 C 0.7220(2) 1.09100(7) 0.61452(13) 0.0528(5) Uani 1 1 d .
C34 C 0.7463(3) 1.06979(9) 0.54632(17) 0.0823(8) Uani 1 1 d .
H42 H 0.7168 1.0419 0.5349 0.099 Uiso 1 1 calc R
C33 C 0.8130(3) 1.08915(11) 0.4953(2) 0.0981(10) Uani 1 1 d .
H43 H 0.8286 1.0746 0.4498 0.118 Uiso 1 1 calc R
C32 C 0.8560(3) 1.12980(10) 0.51225(18) 0.0790(8) Uani 1 1 d .
C53 C 0.62314(19) 0.96638(6) 0.84341(12) 0.0449(5) Uani 1 1 d .
C43 C 0.4369(2) 0.95505(7) 0.89047(14) 0.0568(6) Uani 1 1 d .
H46A H 0.3914 0.9608 0.9333 0.068 Uiso 1 1 calc R
H46B H 0.4270 0.9250 0.8750 0.068 Uiso 1 1 calc R
C55 C 0.6450(3) 0.94341(9) 0.98874(15) 0.0721(7) Uani 1 1 d .
H47A H 0.6052 0.9463 1.0345 0.108 Uiso 1 1 calc R
H47B H 0.7302 0.9548 1.0041 0.108 Uiso 1 1 calc R
H47C H 0.6485 0.9136 0.9746 0.108 Uiso 1 1 calc R
C57 C 0.74935(19) 0.99018(6) 0.85919(12) 0.0451(5) Uani 1 1 d .
C58 C 0.7815(2) 1.03113(7) 0.88639(14) 0.0531(5) Uani 1 1 d .
H49 H 0.7184 1.0494 0.8962 0.064 Uiso 1 1 calc R
C59 C 0.9064(2) 1.04573(8) 0.89958(15) 0.0611(6) Uani 1 1 d .
C62 C 0.9429(3) 1.09105(9) 0.9278(2) 0.0900(9) Uani 1 1 d .
H51A H 1.0343 1.0931 0.9461 0.135 Uiso 1 1 calc R
H51B H 0.9048 1.0983 0.9728 0.135 Uiso 1 1 calc R
H51C H 0.9130 1.1105 0.8824 0.135 Uiso 1 1 calc R
C60 C 0.9979(2) 1.01737(9) 0.88617(16) 0.0695(7) Uani 1 1 d .
H52 H 1.0816 1.0270 0.8934 0.083 Uiso 1 1 calc R
C61 C 0.9706(2) 0.97522(8) 0.86250(15) 0.0645(6) Uani 1 1 d .
H53 H 1.0343 0.9564 0.8558 0.077 Uiso 1 1 calc R
C56 C 0.8452(2) 0.96236(7) 0.84922(13) 0.0493(5) Uani 1 1 d .
C54 C 0.6668(2) 0.92051(7) 0.82277(13) 0.0501(5) Uani 1 1 d .
C40 C 0.6273(2) 0.99582(7) 0.63167(14) 0.0527(5) Uani 1 1 d .
H56A H 0.5723 0.9988 0.5764 0.063 Uiso 1 1 calc R
H56B H 0.7151 0.9955 0.6263 0.063 Uiso 1 1 calc R
C52 C 0.6027(2) 0.92044(8) 0.60843(17) 0.0700(7) Uani 1 1 d .
H57A H 0.5909 0.8936 0.6341 0.105 Uiso 1 1 calc R
H57B H 0.6838 0.9203 0.5937 0.105 Uiso 1 1 calc R
H57C H 0.5354 0.9244 0.5593 0.105 Uiso 1 1 calc R
C41 C 0.48239(18) 0.95707(6) 0.69371(13) 0.0466(5) Uani 1 1 d .
H58A H 0.4558 0.9283 0.7046 0.056 Uiso 1 1 calc R
H58B H 0.4152 0.9700 0.6511 0.056 Uiso 1 1 calc R
C37 C 0.8327(3) 1.15238(10) 0.57558(19) 0.0856(9) Uani 1 1 d .
H59 H 0.8607 1.1806 0.5849 0.103 Uiso 1 1 calc R
C36 C 0.7656(3) 1.13261(9) 0.62697(18) 0.0830(9) Uani 1 1 d .
H60 H 0.7495 1.1480 0.6715 0.100 Uiso 1 1 calc R
C51 C 0.2058(2) 0.93409(8) 0.75184(16) 0.0646(6) Uani 1 1 d .
H61 H 0.2488 0.9115 0.7832 0.078 Uiso 1 1 calc R
C50 C 0.0883(3) 0.92667(10) 0.69941(19) 0.0778(8) Uani 1 1 d .
H62 H 0.0520 0.8994 0.6955 0.093 Uiso 1 1 calc R

loop_
_atom_site_aniso_label
_atom_site_aniso_U_11
_atom_site_aniso_U_22
_atom_site_aniso_U_33
_atom_site_aniso_U_23
_atom_site_aniso_U_13
_atom_site_aniso_U_12
F1 0.0930(13) 0.158(2) 0.1495(18) 0.0040(14) 0.0807(13) -0.0137(12)
F2 0.0550(8) 0.0683(10) 0.0986(11) 0.0075(8) -0.0068(7) -0.0115(7)
F3 0.0561(10) 0.178(2) 0.1572(19) -0.0268(15) -0.0032(11) -0.0069(11)
F4 0.1276(15) 0.1289(16) 0.1078(13) 0.0174(12) 0.0640(12) -0.0458(12)
O1 0.0674(10) 0.0366(8) 0.0702(10) -0.0085(7) 0.0284(8) -0.0039(7)
O2 0.0599(9) 0.0399(9) 0.0814(11) -0.0060(7) -0.0030(8) 0.0092(7)
O3 0.0711(10) 0.0362(8) 0.0748(10) -0.0053(7) 0.0198(8) -0.0046(7)
O4 0.0678(10) 0.0378(8) 0.0692(10) -0.0062(7) 0.0316(8) 0.0037(7)
N1 0.0506(10) 0.0590(12) 0.0459(10) -0.0017(8) 0.0085(8) -0.0067(8)
N2 0.0545(11) 0.0422(10) 0.0591(11) -0.0036(8) 0.0234(9) 0.0067(8)
N3 0.0402(9) 0.0361(9) 0.0489(9) 0.0025(7) 0.0137(7) 0.0036(6)
N4 0.0577(11) 0.0479(11) 0.0526(11) -0.0010(8) 0.0197(9) -0.0045(8)
N5 0.0545(11) 0.0415(10) 0.0699(12) -0.0070(9) 0.0135(9) 0.0109(8)
N6 0.0468(10) 0.0395(9) 0.0590(11) -0.0084(8) 0.0200(8) 0.0007(7)
C1 0.0513(15) 0.098(2) 0.096(2) 0.0016(17) 0.0365(14) -0.0053(14)
C2 0.0641(16) 0.0687(18) 0.109(2) 0.0015(16) 0.0361(16) -0.0130(13)
C3 0.0546(13) 0.0543(14) 0.0816(17) -0.0057(12) 0.0246(12) -0.0041(10)
C4 0.0338(10) 0.0497(12) 0.0591(13) -0.0058(10) 0.0084(9) 0.0016(8)
C7 0.0401(10) 0.0394(11) 0.0577(13) -0.0019(9) 0.0086(9) 0.0016(8)
C12 0.0382(10) 0.0350(10) 0.0450(11) -0.0015(8) 0.0109(8) 0.0018(7)
C14 0.0440(11) 0.0345(11) 0.0504(12) -0.0016(8) 0.0126(9) 0.0021(8)
C24 0.0436(10) 0.0375(11) 0.0428(11) -0.0043(8) 0.0104(8) -0.0001(8)
C25 0.0600(13) 0.0386(11) 0.0479(12) -0.0013(9) 0.0059(10) -0.0028(9)
C26 0.0552(12) 0.0380(11) 0.0473(12) -0.0030(9) 0.0081(10) -0.0082(9)
C27 0.0744(16) 0.0500(13) 0.0517(13) 0.0057(10) 0.0056(11) -0.0205(11)
C28 0.0675(15) 0.0525(14) 0.0697(16) 0.0099(11) 0.0147(12) -0.0194(11)
C29 0.0497(12) 0.0429(12) 0.0684(15) -0.0023(10) 0.0028(11) -0.0051(9)
C8 0.0460(12) 0.0616(15) 0.0548(13) -0.0049(10) 0.0056(10) -0.0050(10)
C9 0.0772(17) 0.102(2) 0.0497(14) -0.0136(13) 0.0182(13) -0.0158(15)
C10 0.0435(11) 0.0370(10) 0.0436(11) -0.0015(8) 0.0101(9) -0.0006(8)
C16 0.0472(11) 0.0427(11) 0.0431(11) -0.0019(8) 0.0136(9) -0.0046(9)
C17 0.0513(12) 0.0479(12) 0.0422(11) -0.0076(9) 0.0157(9) -0.0030(9)
C11 0.0535(12) 0.0403(12) 0.0480(12) -0.0060(9) 0.0201(10) -0.0007(9)
C18 0.0529(13) 0.0702(17) 0.0646(15) -0.0075(12) 0.0223(11) -0.0071(11)
C19 0.0648(16) 0.0775(19) 0.0643(15) -0.0075(13) 0.0226(12) -0.0303(14)
C20 0.0746(16) 0.0568(15) 0.0473(13) -0.0035(10) 0.0148(12) -0.0239(12)
C22 0.114(2) 0.0643(18) 0.0768(18) 0.0023(13) 0.0203(16) -0.0384(16)
C21 0.0618(13) 0.0421(12) 0.0492(12) 0.0000(9) 0.0125(10) -0.0073(10)
C23 0.0415(10) 0.0420(11) 0.0491(11) -0.0018(9) 0.0100(9) -0.0016(8)
C13 0.0388(10) 0.0402(11) 0.0484(11) -0.0017(8) 0.0135(8) 0.0000(8)
C15 0.0543(13) 0.0443(13) 0.0735(15) 0.0109(11) 0.0113(11) 0.0071(10)
C31 0.0576(13) 0.0493(13) 0.0510(13) 0.0027(9) 0.0135(10) -0.0108(10)
C30 0.0591(14) 0.0546(14) 0.0508(12) 0.0028(10) 0.0077(11) -0.0032(10)
C5 0.0506(13) 0.0585(15) 0.0794(16) -0.0128(12) 0.0191(12) 0.0012(11)
C6 0.0590(16) 0.092(2) 0.089(2) -0.0208(16) 0.0313(14) 0.0041(14)
C49 0.0447(15) 0.114(3) 0.111(2) -0.018(2) 0.0164(16) -0.0048(16)
C48 0.0618(18) 0.103(3) 0.136(3) 0.021(2) -0.0004(18) 0.0142(18)
C47 0.0588(16) 0.0681(19) 0.126(3) 0.0155(16) 0.0151(16) 0.0049(13)
C46 0.0426(12) 0.0563(14) 0.0744(15) -0.0010(11) 0.0305(11) 0.0021(10)
C45 0.0475(12) 0.0447(12) 0.0617(13) -0.0037(10) 0.0248(10) -0.0015(9)
C42 0.0408(10) 0.0336(10) 0.0555(12) -0.0046(8) 0.0186(9) 0.0013(8)
C44 0.0424(10) 0.0388(11) 0.0473(11) -0.0024(8) 0.0124(9) 0.0020(8)
C39 0.0428(11) 0.0424(12) 0.0481(12) -0.0010(9) 0.0133(9) 0.0009(8)
C38 0.0559(13) 0.0456(12) 0.0551(13) -0.0033(9) 0.0211(10) -0.0048(9)
C35 0.0532(12) 0.0519(13) 0.0553(13) 0.0008(10) 0.0170(10) -0.0104(10)
C34 0.117(2) 0.0647(17) 0.0790(18) -0.0067(14) 0.0515(17) -0.0234(15)
C33 0.138(3) 0.086(2) 0.093(2) -0.0049(17) 0.073(2) -0.024(2)
C32 0.0757(18) 0.093(2) 0.0761(18) 0.0134(16) 0.0333(15) -0.0251(15)
C53 0.0491(11) 0.0360(11) 0.0523(12) -0.0044(8) 0.0172(9) 0.0004(8)
C43 0.0602(14) 0.0537(14) 0.0629(14) -0.0011(11) 0.0275(11) -0.0051(10)
C55 0.0863(18) 0.0687(17) 0.0580(15) 0.0040(12) 0.0109(13) -0.0097(14)
C57 0.0473(11) 0.0387(11) 0.0491(11) -0.0012(8) 0.0112(9) 0.0015(8)
C58 0.0517(12) 0.0405(12) 0.0665(14) -0.0019(10) 0.0130(11) 0.0001(9)
C59 0.0583(14) 0.0541(14) 0.0689(15) -0.0049(11) 0.0109(12) -0.0110(11)
C62 0.0794(19) 0.0586(18) 0.127(3) -0.0124(16) 0.0153(17) -0.0215(14)
C60 0.0498(14) 0.0803(19) 0.0782(17) -0.0123(14) 0.0150(12) -0.0135(12)
C61 0.0487(13) 0.0722(17) 0.0726(16) -0.0112(13) 0.0142(12) 0.0070(11)
C56 0.0520(12) 0.0458(12) 0.0504(12) -0.0051(9) 0.0126(10) 0.0043(9)
C54 0.0589(13) 0.0375(12) 0.0544(13) -0.0001(9) 0.0141(10) 0.0053(10)
C40 0.0601(13) 0.0446(12) 0.0592(13) -0.0042(10) 0.0255(11) -0.0009(10)
C52 0.0788(17) 0.0535(15) 0.0874(18) -0.0245(13) 0.0388(14) -0.0027(12)
C41 0.0428(11) 0.0402(11) 0.0590(13) -0.0061(9) 0.0164(9) -0.0015(8)
C37 0.097(2) 0.076(2) 0.090(2) -0.0003(16) 0.0348(18) -0.0394(16)
C36 0.108(2) 0.0713(19) 0.0821(18) -0.0140(14) 0.0463(17) -0.0371(16)
C51 0.0597(14) 0.0589(16) 0.0810(17) -0.0078(12) 0.0280(13) -0.0078(11)
C50 0.0571(15) 0.086(2) 0.096(2) -0.0187(17) 0.0288(15) -0.0184(14)

loop_
_atom_type_symbol
_atom_type_description
_atom_type_scat_dispersion_real
_atom_type_scat_dispersion_imag
_atom_type_scat_source
C C 0.0033 0.0016 'International Tables Vol C Tables 4.2.6.8 and 6.1.1.4'
H H 0.0000 0.0000 'International Tables Vol C Tables 4.2.6.8 and 6.1.1.4'
N N 0.0061 0.0033 'International Tables Vol C Tables 4.2.6.8 and 6.1.1.4'
O O 0.0106 0.0060 'International Tables Vol C Tables 4.2.6.8 and 6.1.1.4'
F F 0.0171 0.0103 'International Tables Vol C Tables 4.2.6.8 and 6.1.1.4'

loop_
_geom_angle_atom_site_label_1
_geom_angle_atom_site_label_2
_geom_angle_atom_site_label_3
_geom_angle
C8 N1 C9 114.61(18)
C8 N1 C10 107.45(16)
C9 N1 C10 115.88(18)
C11 N2 C17 111.62(17)
C11 N2 H2 124.2
C17 N2 H2 124.2
C13 N3 C23 111.16(15)
C13 N3 C15 111.64(16)
C23 N3 C15 109.81(16)
C43 N4 C55 115.75(19)
C43 N4 C53 106.95(16)
C55 N4 C53 115.35(18)
C54 N5 C56 112.05(17)
C54 N5 H5 124.0
C56 N5 H5 124.0
C41 N6 C40 111.60(16)
C41 N6 C52 113.24(17)
C40 N6 C52 110.74(18)
C6 C1 F1 118.9(3)
C6 C1 C2 122.2(3)
F1 C1 C2 118.9(3)
C1 C2 C3 118.4(3)
C1 C2 H2A 120.8
C3 C2 H2A 120.8
C4 C3 C2 121.5(2)
C4 C3 H3 119.2
C2 C3 H3 119.2
C3 C4 C5 117.6(2)
C3 C4 C7 122.48(19)
C5 C4 C7 119.9(2)
C8 C7 C4 116.94(17)
C8 C7 C12 103.59(16)
C4 C7 C12 115.57(17)
C8 C7 H5A 106.7
C4 C7 H5A 106.7
C12 C7 H5A 106.7
C14 C12 C13 105.89(15)
C14 C12 C7 111.43(15)
C13 C12 C7 113.48(15)
C14 C12 C10 110.10(15)
C13 C12 C10 112.51(15)
C7 C12 C10 103.54(15)
O2 C14 C24 121.38(17)
O2 C14 C12 121.86(17)
C24 C14 C12 116.76(16)
C25 C24 C14 116.34(18)
C25 C24 C23 124.02(18)
C14 C24 C23 119.49(16)
C24 C25 C26 128.51(19)
C24 C25 H9 115.7
C26 C25 H9 115.7
C27 C26 C31 117.8(2)
C27 C26 C25 118.90(19)
C31 C26 C25 123.26(19)
C26 C27 C28 121.1(2)
C26 C27 H11 119.5
C28 C27 H11 119.5
C29 C28 C27 118.8(2)
C29 C28 H12 120.6
C27 C28 H12 120.6
C28 C29 C30 122.8(2)
C28 C29 F2 118.9(2)
C30 C29 F2 118.3(2)
N1 C8 C7 102.49(17)
N1 C8 H14A 111.3
C7 C8 H14A 111.3
N1 C8 H14B 111.3
C7 C8 H14B 111.3
H14A C8 H14B 109.2
N1 C9 H15A 109.5
N1 C9 H15B 109.5
H15A C9 H15B 109.5
N1 C9 H15C 109.5
H15A C9 H15C 109.5
H15B C9 H15C 109.5
N1 C10 C16 111.00(15)
N1 C10 C11 112.26(16)
C16 C10 C11 100.46(15)
N1 C10 C12 102.94(14)
C16 C10 C12 118.28(15)
C11 C10 C12 112.26(15)
C21 C16 C17 119.65(19)
C21 C16 C10 130.88(19)
C17 C16 C10 109.37(17)
C18 C17 C16 121.3(2)
C18 C17 N2 128.9(2)
C16 C17 N2 109.74(17)
O1 C11 N2 125.16(19)
O1 C11 C10 125.72(18)
N2 C11 C10 108.75(17)
C19 C18 C17 117.8(2)
C19 C18 H20 121.1
C17 C18 H20 121.1
C18 C19 C20 122.7(2)
C18 C19 H21 118.6
C20 C19 H21 118.6
C19 C20 C21 117.8(2)
C19 C20 C22 121.5(2)
C21 C20 C22 120.7(3)
C20 C22 H23A 109.5
C20 C22 H23B 109.5
H23A C22 H23B 109.5
C20 C22 H23C 109.5
H23A C22 H23C 109.5
H23B C22 H23C 109.5
C16 C21 C20 120.6(2)
C16 C21 H24 119.7
C20 C21 H24 119.7
N3 C23 C24 112.00(16)
N3 C23 H25A 109.2
C24 C23 H25A 109.2
N3 C23 H25B 109.2
C24 C23 H25B 109.2
H25A C23 H25B 107.9
N3 C13 C12 108.85(15)
N3 C13 H26A 109.9
C12 C13 H26A 109.9
N3 C13 H26B 109.9
C12 C13 H26B 109.9
H26A C13 H26B 108.3
N3 C15 H27A 109.5
N3 C15 H27B 109.5
H27A C15 H27B 109.5
N3 C15 H27C 109.5
H27A C15 H27C 109.5
H27B C15 H27C 109.5
C30 C31 C26 121.4(2)
C30 C31 H28 119.3
C26 C31 H28 119.3
C29 C30 C31 118.1(2)
C29 C30 H29 120.9
C31 C30 H29 120.9
C4 C5 C6 121.6(2)
C4 C5 H30 119.2
C6 C5 H30 119.2
C1 C6 C5 118.6(2)
C1 C6 H31 120.7
C5 C6 H31 120.7
C50 C49 C48 121.8(3)
C50 C49 F3 120.1(3)
C48 C49 F3 118.1(3)
C49 C48 C47 118.7(3)
C49 C48 H33 120.6
C47 C48 H33 120.6
C46 C47 C48 122.1(3)
C46 C47 H34 119.0
C48 C47 H34 119.0
C47 C46 C51 116.5(2)
C47 C46 C45 120.0(2)
C51 C46 C45 123.5(2)
C46 C45 C43 117.55(18)
C46 C45 C42 115.24(17)
C43 C45 C42 103.40(17)
C46 C45 H36 106.6
C43 C45 H36 106.6
C42 C45 H36 106.6
C44 C42 C41 106.23(16)
C44 C42 C45 111.14(15)
C41 C42 C45 113.77(16)
C44 C42 C53 109.48(15)
C41 C42 C53 112.40(15)
C45 C42 C53 103.87(16)
O4 C44 C39 121.25(18)
O4 C44 C42 121.00(17)
C39 C44 C42 117.74(16)
C38 C39 C40 124.44(19)
C38 C39 C44 115.84(18)
C40 C39 C44 119.70(17)
C39 C38 C35 132.1(2)
C39 C38 H40 113.9
C35 C38 H40 113.9
C36 C35 C34 116.5(2)
C36 C35 C38 117.6(2)
C34 C35 C38 125.8(2)
C33 C34 C35 121.4(3)
C33 C34 H42 119.3
C35 C34 H42 119.3
C32 C33 C34 119.1(3)
C32 C33 H43 120.5
C34 C33 H43 120.5
C37 C32 C33 122.5(3)
C37 C32 F4 118.4(3)
C33 C32 F4 119.1(3)
N4 C53 C57 110.96(16)
N4 C53 C54 112.76(16)
C57 C53 C54 100.43(16)
N4 C53 C42 102.33(15)
C57 C53 C42 118.56(16)
C54 C53 C42 112.25(15)
N4 C43 C45 101.91(17)
N4 C43 H46A 111.4
C45 C43 H46A 111.4
N4 C43 H46B 111.4
C45 C43 H46B 111.4
H46A C43 H46B 109.3
N4 C55 H47A 109.5
N4 C55 H47B 109.5
H47A C55 H47B 109.5
N4 C55 H47C 109.5
H47A C55 H47C 109.5
H47B C55 H47C 109.5
C58 C57 C56 119.01(19)
C58 C57 C53 131.17(19)
C56 C57 C53 109.59(17)
C57 C58 C59 121.1(2)
C57 C58 H49 119.4
C59 C58 H49 119.4
C60 C59 C58 117.8(2)
C60 C59 C62 120.3(2)
C58 C59 C62 121.8(2)
C59 C62 H51A 109.5
C59 C62 H51B 109.5
H51A C62 H51B 109.5
C59 C62 H51C 109.5
H51A C62 H51C 109.5
H51B C62 H51C 109.5
C59 C60 C61 122.8(2)
C59 C60 H52 118.6
C61 C60 H52 118.6
C56 C61 C60 117.2(2)
C56 C61 H53 121.4
C60 C61 H53 121.4
C61 C56 C57 121.9(2)
C61 C56 N5 128.4(2)
C57 C56 N5 109.61(18)
O3 C54 N5 124.93(19)
O3 C54 C53 126.56(19)
N5 C54 C53 108.27(17)
N6 C40 C39 113.93(17)
N6 C40 H56A 108.8
C39 C40 H56A 108.8
N6 C40 H56B 108.8
C39 C40 H56B 108.8
H56A C40 H56B 107.7
N6 C52 H57A 109.5
N6 C52 H57B 109.5
H57A C52 H57B 109.5
N6 C52 H57C 109.5
H57A C52 H57C 109.5
H57B C52 H57C 109.5
N6 C41 C42 108.32(16)
N6 C41 H58A 110.0
C42 C41 H58A 110.0
N6 C41 H58B 110.0
C42 C41 H58B 110.0
H58A C41 H58B 108.4
C32 C37 C36 118.1(3)
C32 C37 H59 120.9
C36 C37 H59 120.9
C35 C36 C37 122.4(3)
C35 C36 H60 118.8
C37 C36 H60 118.8
C50 C51 C46 121.7(3)
C50 C51 H61 119.1
C46 C51 H61 119.1
C49 C50 C51 119.2(3)
C49 C50 H62 120.4
C51 C50 H62 120.4

loop_
_geom_bond_atom_site_label_1
_geom_bond_atom_site_label_2
_geom_bond_distance
F1 C1 1.359(3)
F2 C29 1.362(2)
F3 C49 1.364(3)
F4 C32 1.359(3)
O1 C11 1.224(2)
O2 C14 1.209(2)
O3 C54 1.229(2)
O4 C44 1.213(2)
N1 C8 1.444(3)
N1 C9 1.465(3)
N1 C10 1.469(2)
N2 C11 1.345(3)
N2 C17 1.396(3)
N2 H2 0.8600
N3 C13 1.447(2)
N3 C23 1.454(2)
N3 C15 1.455(3)
N4 C43 1.452(3)
N4 C55 1.457(3)
N4 C53 1.466(3)
N5 C54 1.348(3)
N5 C56 1.396(3)
N5 H5 0.8600
N6 C41 1.444(3)
N6 C40 1.446(3)
N6 C52 1.453(3)
C1 C6 1.352(4)
C1 C2 1.369(4)
C2 C3 1.390(3)
C2 H2A 0.9300
C3 C4 1.379(3)
C3 H3 0.9300
C4 C5 1.386(3)
C4 C7 1.514(3)
C7 C8 1.508(3)
C7 C12 1.564(3)
C7 H5A 0.9800
C12 C14 1.522(3)
C12 C13 1.524(3)
C12 C10 1.598(3)
C14 C24 1.494(3)
C24 C25 1.336(3)
C24 C23 1.499(3)
C25 C26 1.464(3)
C25 H9 0.9300
C26 C27 1.382(3)
C26 C31 1.393(3)
C27 C28 1.382(3)
C27 H11 0.9300
C28 C29 1.354(3)
C28 H12 0.9300
C29 C30 1.359(3)
C8 H14A 0.9700
C8 H14B 0.9700
C9 H15A 0.9600
C9 H15B 0.9600
C9 H15C 0.9600
C10 C16 1.514(3)
C10 C11 1.558(3)
C16 C21 1.372(3)
C16 C17 1.386(3)
C17 C18 1.385(3)
C18 C19 1.373(3)
C18 H20 0.9300
C19 C20 1.390(4)
C19 H21 0.9300
C20 C21 1.397(3)
C20 C22 1.498(3)
C22 H23A 0.9600
C22 H23B 0.9600
C22 H23C 0.9600
C21 H24 0.9300
C23 H25A 0.9700
C23 H25B 0.9700
C13 H26A 0.9700
C13 H26B 0.9700
C15 H27A 0.9600
C15 H27B 0.9600
C15 H27C 0.9600
C31 C30 1.383(3)
C31 H28 0.9300
C30 H29 0.9300
C5 C6 1.387(4)
C5 H30 0.9300
C6 H31 0.9300
C49 C50 1.345(4)
C49 C48 1.349(5)
C48 C47 1.380(4)
C48 H33 0.9300
C47 C46 1.373(3)
C47 H34 0.9300
C46 C51 1.386(3)
C46 C45 1.510(3)
C45 C43 1.513(3)
C45 C42 1.567(3)
C45 H36 0.9800
C42 C44 1.529(3)
C42 C41 1.529(3)
C42 C53 1.597(3)
C44 C39 1.498(3)
C39 C38 1.342(3)
C39 C40 1.498(3)
C38 C35 1.458(3)
C38 H40 0.9300
C35 C36 1.378(3)
C35 C34 1.387(3)
C34 C33 1.373(4)
C34 H42 0.9300
C33 C32 1.355(4)
C33 H43 0.9300
C32 C37 1.336(4)
C53 C57 1.515(3)
C53 C54 1.568(3)
C43 H46A 0.9700
C43 H46B 0.9700
C55 H47A 0.9600
C55 H47B 0.9600
C55 H47C 0.9600
C57 C58 1.370(3)
C57 C56 1.387(3)
C58 C59 1.387(3)
C58 H49 0.9300
C59 C60 1.380(4)
C59 C62 1.510(3)
C62 H51A 0.9600
C62 H51B 0.9600
C62 H51C 0.9600
C60 C61 1.383(4)
C60 H52 0.9300
C61 C56 1.374(3)
C61 H53 0.9300
C40 H56A 0.9700
C40 H56B 0.9700
C52 H57A 0.9600
C52 H57B 0.9600
C52 H57C 0.9600
C41 H58A 0.9700
C41 H58B 0.9700
C37 C36 1.385(4)
C37 H59 0.9300
C36 H60 0.9300
C51 C50 1.374(4)
C51 H61 0.9300
C50 H62 0.9300
